data_4028789
loop_
_publ_author_name
'Wen-Chung Lin'
'Ding-Yah Yang'

_publ_section_title
;
 Photochromism of o-Nitrophenyl-Substituted Oxazabicycles
;
_journal_name_full 'Journal of Organic Chemistry'
_journal_page_first 11798
_journal_page_last 11806
_journal_paper_doi 10.1021/jo401838n
_journal_volume 78
_journal_year 2013
_chemical_formula_moiety 'C28 H24 N2 O6'
_chemical_formula_sum 'C28 H24 N2 O6'
_chemical_formula_weight 484.49
_space_group_IT_number 14
_symmetry_cell_setting monoclinic
_symmetry_Int_Tables_number 14
_symmetry_space_group_name_Hall '-P 2ybc'
_symmetry_space_group_name_H-M 'P 1 21/c 1'
_atom_sites_solution_hydrogens geom
_atom_sites_solution_primary direct
_atom_sites_solution_secondary difmap
_audit_creation_method SHELXL-97
_cell_angle_alpha 90.00
_cell_angle_beta 103.401(5)
_cell_angle_gamma 90.00
_cell_formula_units_Z 4
_cell_length_a 11.5429(5)
_cell_length_b 14.5961(6)
_cell_length_c 13.7283(6)
_cell_measurement_reflns_used 4771
_cell_measurement_temperature 110(2)
_cell_measurement_theta_max 29.2302
_cell_measurement_theta_min 2.7854
_cell_volume 2249.98(17)
_computing_cell_refinement
; 
CrysAlis RED, Oxford Diffraction Ltd., 
Version 1.171.32.29 (release 10-06-2008 CrysAlis171 .NET) 
(compiled Jun 10 2008,16:49:55) 
;
_computing_data_collection
; 
CrysAlis CCD, Oxford Diffraction Ltd., 
Version 1.171.32.29 (release 10-06-2008 CrysAlis171 .NET) 
(compiled Jun 10 2008,16:49:55) 
;
_computing_data_reduction
; 
CrysAlis RED, Oxford Diffraction Ltd., 
Version 1.171.32.29 (release 10-06-2008 CrysAlis171 .NET) 
(compiled Jun 10 2008,16:49:55) 
;
_computing_molecular_graphics 'Bruker SHELXTL'
_computing_publication_material 'Bruker SHELXTL'
_computing_structure_refinement 'SHELXL-97 (Sheldrick, 2008)'
_computing_structure_solution 'SHELXS-97 (Sheldrick, 2008)'
_diffrn_ambient_temperature 110(2)
_diffrn_measured_fraction_theta_full 0.999
_diffrn_measured_fraction_theta_max 0.848
_diffrn_measurement_device_type 'CCD detector'
_diffrn_measurement_method '\w scans'
_diffrn_radiation_monochromator graphite
_diffrn_radiation_probe x-ray
_diffrn_radiation_type MoK\a
_diffrn_radiation_wavelength 0.71073
_diffrn_reflns_av_R_equivalents 0.0234
_diffrn_reflns_av_sigmaI/netI 0.0565
_diffrn_reflns_limit_h_max 6
_diffrn_reflns_limit_h_min -14
_diffrn_reflns_limit_k_max 17
_diffrn_reflns_limit_k_min -18
_diffrn_reflns_limit_l_max 17
_diffrn_reflns_limit_l_min -18
_diffrn_reflns_number 10912
_diffrn_reflns_theta_full 26.00
_diffrn_reflns_theta_max 29.29
_diffrn_reflns_theta_min 2.79
_diffrn_source 'fine-focus sealed tube'
_exptl_absorpt_coefficient_mu 0.102
_exptl_absorpt_correction_T_max 1.00000
_exptl_absorpt_correction_T_min 0.98923
_exptl_absorpt_correction_type multi-scan
_exptl_absorpt_process_details
; 
CrysAlisPro, Oxford Diffraction Ltd., 
Version 1.171.33.66 (release 28-04-2010 CrysAlis171 .NET) 
(compiled Apr 28 2010,14:27:37) 
empirical absorption correction using spherical harmonics, 
 implemented in SCALE3 ABSPACK scaling algorithm. 
;
_exptl_crystal_colour yellow
_exptl_crystal_density_diffrn 1.430
_exptl_crystal_description parallelepiped
_exptl_crystal_F_000 1016
_exptl_crystal_size_max 0.58
_exptl_crystal_size_mid 0.40
_exptl_crystal_size_min 0.14
_refine_diff_density_max 0.616
_refine_diff_density_min -0.524
_refine_diff_density_rms 0.059
_refine_ls_extinction_method none
_refine_ls_goodness_of_fit_ref 1.054
_refine_ls_hydrogen_treatment constr
_refine_ls_matrix_type full
_refine_ls_number_parameters 325
_refine_ls_number_reflns 5219
_refine_ls_number_restraints 0
_refine_ls_restrained_S_all 1.054
_refine_ls_R_factor_all 0.0728
_refine_ls_R_factor_gt 0.0486
_refine_ls_shift/su_max 0.000
_refine_ls_shift/su_mean 0.000
_refine_ls_structure_factor_coef Fsqd
_refine_ls_weighting_details 'calc w=1/[\s^2^(Fo^2^)+(0.0763P)^2^+0.0000P] where P=(Fo^2^+2Fc^2^)/3'
_refine_ls_weighting_scheme calc
_refine_ls_wR_factor_gt 0.1338
_refine_ls_wR_factor_ref 0.1396
_reflns_number_gt 3562
_reflns_number_total 5219
_reflns_threshold_expression >2sigma(I)
_cod_data_source_file jo401838n_si_003.cif
_cod_data_source_block wc209
_cod_original_sg_symbol_H-M 'P 21/c'
_cod_database_code 4028789

loop_
_symmetry_equiv_pos_as_xyz
'x, y, z'
'-x, y+1/2, -z+1/2'
'-x, -y, -z'
'x, -y-1/2, z-1/2'

loop_
_atom_site_label
_atom_site_type_symbol
_atom_site_fract_x
_atom_site_fract_y
_atom_site_fract_z
_atom_site_U_iso_or_equiv
_atom_site_adp_type
_atom_site_occupancy
_atom_site_symmetry_multiplicity
_atom_site_calc_flag
_atom_site_refinement_flags
O1 O -1.00133(13) -0.11958(9) -1.13985(11) 0.0218(4) Uani 1 1 d .
O2 O -0.68063(12) -0.12048(8) -0.93083(10) 0.0144(3) Uani 1 1 d .
O3 O -1.05295(13) -0.25168(10) -1.08469(12) 0.0272(4) Uani 1 1 d .
O4 O -0.88628(13) -0.57741(9) -1.08431(11) 0.0188(3) Uani 1 1 d .
O5 O -0.50636(13) 0.03034(10) -0.86276(11) 0.0237(4) Uani 1 1 d .
O6 O -0.63409(14) 0.01507(10) -0.77069(11) 0.0266(4) Uani 1 1 d .
N1 N -0.61066(14) -0.26919(11) -0.95123(12) 0.0132(4) Uani 1 1 d .
N2 N -0.55030(15) -0.01173(11) -0.80292(12) 0.0171(4) Uani 1 1 d .
C1 C -0.92300(18) -0.04724(13) -1.13433(15) 0.0169(4) Uani 1 1 d .
C2 C -0.95586(19) 0.02174(14) -1.20397(16) 0.0207(5) Uani 1 1 d .
H2A H -1.0291 0.0185 -1.2527 0.025 Uiso 1 1 calc R
C3 C -0.88047(19) 0.09569(14) -1.20166(16) 0.0216(5) Uani 1 1 d .
H3A H -0.9022 0.1440 -1.2488 0.026 Uiso 1 1 calc R
C4 C -0.77293(19) 0.09960(14) -1.13059(16) 0.0214(5) Uani 1 1 d .
H4A H -0.7218 0.1508 -1.1292 0.026 Uiso 1 1 calc R
C5 C -0.73975(18) 0.02981(13) -1.06205(15) 0.0168(4) Uani 1 1 d .
H5A H -0.6658 0.0328 -1.0141 0.020 Uiso 1 1 calc R
C6 C -0.81527(18) -0.04562(13) -1.06316(14) 0.0150(4) Uani 1 1 d .
C7 C -0.78774(17) -0.12334(13) -0.99688(14) 0.0128(4) Uani 1 1 d .
C8 C -0.86562(17) -0.19379(13) -1.00080(15) 0.0147(4) Uani 1 1 d .
C9 C -0.97775(18) -0.19277(13) -1.07452(16) 0.0186(4) Uani 1 1 d .
C10 C -0.84064(17) -0.27312(13) -0.92954(14) 0.0139(4) Uani 1 1 d .
H10A H -0.9154 -0.2908 -0.9093 0.017 Uiso 1 1 calc R
C11 C -0.79479(18) -0.35441(13) -0.97806(14) 0.0135(4) Uani 1 1 d .
C12 C -0.86206(18) -0.43103(12) -1.01113(14) 0.0149(4) Uani 1 1 d .
H12A H -0.9424 -0.4344 -1.0054 0.018 Uiso 1 1 calc R
C13 C -0.81169(18) -0.50405(13) -1.05336(14) 0.0147(4) Uani 1 1 d .
C14 C -0.69533(18) -0.49908(13) -1.06144(14) 0.0151(4) Uani 1 1 d .
H14A H -0.6613 -0.5484 -1.0905 0.018 Uiso 1 1 calc R
C15 C -0.62706(18) -0.42150(13) -1.02695(14) 0.0146(4) Uani 1 1 d .
H15A H -0.5463 -0.4187 -1.0317 0.018 Uiso 1 1 calc R
C16 C -0.67628(17) -0.34853(13) -0.98588(13) 0.0128(4) Uani 1 1 d .
C17 C -0.64076(17) -0.20771(12) -0.87934(14) 0.0123(4) Uani 1 1 d .
C18 C -0.74523(17) -0.24537(13) -0.83584(14) 0.0133(4) Uani 1 1 d .
C19 C -0.79216(19) -0.17110(14) -0.77624(16) 0.0188(4) Uani 1 1 d .
H19A H -0.8575 -0.1960 -0.7497 0.028 Uiso 1 1 calc R
H19B H -0.8212 -0.1190 -0.8202 0.028 Uiso 1 1 calc R
H19C H -0.7278 -0.1507 -0.7206 0.028 Uiso 1 1 calc R
C20 C -0.71037(19) -0.32808(14) -0.76677(15) 0.0173(4) Uani 1 1 d .
H20A H -0.7794 -0.3484 -0.7422 0.026 Uiso 1 1 calc R
H20B H -0.6457 -0.3108 -0.7099 0.026 Uiso 1 1 calc R
H20C H -0.6837 -0.3780 -0.8040 0.026 Uiso 1 1 calc R
C21 C -0.8385(2) -0.65229(14) -1.12881(17) 0.0229(5) Uani 1 1 d .
H21A H -0.8994 -0.7000 -1.1476 0.034 Uiso 1 1 calc R
H21B H -0.7695 -0.6774 -1.0808 0.034 Uiso 1 1 calc R
H21C H -0.8139 -0.6311 -1.1887 0.034 Uiso 1 1 calc R
C22 C -0.51021(18) -0.24594(14) -0.99313(15) 0.0164(4) Uani 1 1 d .
H22A H -0.4999 -0.2933 -1.0410 0.025 Uiso 1 1 calc R
H22B H -0.4380 -0.2420 -0.9392 0.025 Uiso 1 1 calc R
H22C H -0.5248 -0.1868 -1.0275 0.025 Uiso 1 1 calc R
C23 C -0.52841(17) -0.18441(13) -0.79936(14) 0.0129(4) Uani 1 1 d .
C24 C -0.45433(18) -0.25702(13) -0.75908(14) 0.0148(4) Uani 1 1 d .
H24A H -0.4761 -0.3172 -0.7826 0.018 Uiso 1 1 calc R
C25 C -0.35021(18) -0.24507(13) -0.68606(15) 0.0156(4) Uani 1 1 d .
H25A H -0.3017 -0.2963 -0.6610 0.019 Uiso 1 1 calc R
C26 C -0.31720(18) -0.15829(14) -0.64991(15) 0.0188(4) Uani 1 1 d .
H26A H -0.2469 -0.1497 -0.5988 0.023 Uiso 1 1 calc R
C27 C -0.38669(18) -0.08458(14) -0.68837(14) 0.0172(4) Uani 1 1 d .
H27A H -0.3643 -0.0246 -0.6644 0.021 Uiso 1 1 calc R
C28 C -0.48995(18) -0.09806(13) -0.76246(14) 0.0145(4) Uani 1 1 d .

loop_
_atom_site_aniso_label
_atom_site_aniso_U_11
_atom_site_aniso_U_22
_atom_site_aniso_U_33
_atom_site_aniso_U_23
_atom_site_aniso_U_13
_atom_site_aniso_U_12
O1 0.0163(8) 0.0167(7) 0.0269(8) 0.0024(6) -0.0062(6) 0.0002(6)
O2 0.0126(7) 0.0119(7) 0.0168(7) 0.0013(6) -0.0004(6) 0.0003(5)
O3 0.0178(8) 0.0211(8) 0.0380(10) 0.0014(7) -0.0035(7) -0.0051(6)
O4 0.0179(8) 0.0119(7) 0.0261(8) -0.0053(6) 0.0037(6) -0.0020(6)
O5 0.0225(8) 0.0207(8) 0.0263(8) 0.0089(7) 0.0022(7) -0.0037(6)
O6 0.0313(9) 0.0235(8) 0.0268(8) -0.0018(7) 0.0104(7) 0.0092(7)
N1 0.0114(8) 0.0143(8) 0.0146(8) -0.0019(7) 0.0044(7) -0.0030(6)
N2 0.0172(9) 0.0136(9) 0.0178(9) -0.0043(7) -0.0018(7) -0.0021(7)
C1 0.0156(10) 0.0145(10) 0.0195(10) -0.0016(9) 0.0021(8) 0.0023(8)
C2 0.0175(11) 0.0212(11) 0.0197(10) -0.0003(9) -0.0031(8) 0.0056(9)
C3 0.0236(12) 0.0178(11) 0.0222(11) 0.0062(9) 0.0027(9) 0.0057(9)
C4 0.0214(11) 0.0182(11) 0.0247(11) 0.0023(9) 0.0053(9) -0.0007(9)
C5 0.0153(10) 0.0152(10) 0.0183(10) 0.0006(8) 0.0002(8) 0.0001(8)
C6 0.0154(10) 0.0153(10) 0.0137(10) -0.0013(8) 0.0025(8) 0.0026(8)
C7 0.0112(9) 0.0121(10) 0.0141(9) -0.0024(8) 0.0010(8) 0.0025(7)
C8 0.0130(10) 0.0138(10) 0.0165(10) -0.0016(8) 0.0021(8) 0.0030(8)
C9 0.0143(10) 0.0161(10) 0.0232(11) -0.0017(9) -0.0002(8) 0.0001(8)
C10 0.0116(9) 0.0124(9) 0.0178(10) -0.0017(8) 0.0038(8) -0.0008(7)
C11 0.0148(10) 0.0125(10) 0.0128(9) 0.0022(8) 0.0021(8) 0.0025(8)
C12 0.0131(10) 0.0133(10) 0.0177(10) 0.0008(8) 0.0025(8) 0.0005(8)
C13 0.0175(10) 0.0115(9) 0.0129(9) -0.0005(8) -0.0007(8) -0.0017(8)
C14 0.0184(10) 0.0117(9) 0.0141(10) -0.0001(8) 0.0017(8) 0.0041(8)
C15 0.0130(9) 0.0162(10) 0.0142(10) 0.0009(8) 0.0022(8) 0.0013(8)
C16 0.0138(10) 0.0134(10) 0.0101(9) 0.0008(8) 0.0005(7) -0.0010(8)
C17 0.0133(9) 0.0097(9) 0.0130(9) 0.0023(8) 0.0015(8) 0.0007(8)
C18 0.0129(9) 0.0126(9) 0.0146(10) -0.0004(8) 0.0035(8) 0.0000(8)
C19 0.0197(11) 0.0174(10) 0.0210(11) -0.0042(9) 0.0081(9) -0.0001(9)
C20 0.0181(10) 0.0170(10) 0.0163(10) 0.0015(8) 0.0031(8) -0.0033(8)
C21 0.0218(11) 0.0169(11) 0.0280(12) -0.0071(9) 0.0014(9) 0.0000(9)
C22 0.0134(10) 0.0206(10) 0.0163(10) -0.0022(8) 0.0058(8) -0.0038(8)
C23 0.0132(10) 0.0141(10) 0.0117(9) 0.0004(8) 0.0035(8) -0.0011(8)
C24 0.0177(10) 0.0128(10) 0.0148(10) -0.0001(8) 0.0055(8) -0.0008(8)
C25 0.0174(10) 0.0150(10) 0.0142(10) 0.0032(8) 0.0034(8) 0.0033(8)
C26 0.0144(10) 0.0275(12) 0.0132(9) 0.0010(9) 0.0004(8) -0.0014(9)
C27 0.0197(11) 0.0162(10) 0.0155(10) -0.0038(8) 0.0037(8) -0.0044(8)
C28 0.0162(10) 0.0135(10) 0.0140(9) 0.0007(8) 0.0042(8) 0.0000(8)

loop_
_atom_type_symbol
_atom_type_description
_atom_type_scat_dispersion_real
_atom_type_scat_dispersion_imag
_atom_type_scat_source
C C 0.0033 0.0016 'International Tables Vol C Tables 4.2.6.8 and 6.1.1.4'
H H 0.0000 0.0000 'International Tables Vol C Tables 4.2.6.8 and 6.1.1.4'
N N 0.0061 0.0033 'International Tables Vol C Tables 4.2.6.8 and 6.1.1.4'
O O 0.0106 0.0060 'International Tables Vol C Tables 4.2.6.8 and 6.1.1.4'

loop_
_geom_angle_atom_site_label_1
_geom_angle_atom_site_label_2
_geom_angle_atom_site_label_3
_geom_angle
C1 O1 C9 121.87(16)
C7 O2 C17 115.39(14)
C13 O4 C21 116.91(16)
C16 N1 C17 123.43(15)
C16 N1 C22 118.48(16)
C17 N1 C22 118.04(15)
O6 N2 O5 124.71(17)
O6 N2 C28 118.71(17)
O5 N2 C28 116.43(16)
C2 C1 O1 116.66(18)
C2 C1 C6 122.08(19)
O1 C1 C6 121.24(18)
C1 C2 C3 118.9(2)
C1 C2 H2A 120.5
C3 C2 H2A 120.5
C2 C3 C4 120.19(19)
C2 C3 H3A 119.9
C4 C3 H3A 119.9
C5 C4 C3 120.6(2)
C5 C4 H4A 119.7
C3 C4 H4A 119.7
C4 C5 C6 119.92(19)
C4 C5 H5A 120.0
C6 C5 H5A 120.0
C1 C6 C5 118.23(18)
C1 C6 C7 117.35(18)
C5 C6 C7 124.40(18)
O2 C7 C8 122.89(17)
O2 C7 C6 115.57(17)
C8 C7 C6 121.54(18)
C7 C8 C9 119.76(18)
C7 C8 C10 122.21(18)
C9 C8 C10 118.02(17)
O3 C9 O1 116.61(18)
O3 C9 C8 125.21(19)
O1 C9 C8 118.17(17)
C8 C10 C11 110.59(16)
C8 C10 C18 109.49(16)
C11 C10 C18 108.54(15)
C8 C10 H10A 109.4
C11 C10 H10A 109.4
C18 C10 H10A 109.4
C12 C11 C16 120.74(18)
C12 C11 C10 123.59(18)
C16 C11 C10 115.66(17)
C11 C12 C13 119.83(18)
C11 C12 H12A 120.1
C13 C12 H12A 120.1
C14 C13 O4 124.63(17)
C14 C13 C12 119.98(17)
O4 C13 C12 115.39(17)
C13 C14 C15 119.99(18)
C13 C14 H14A 120.0
C15 C14 H14A 120.0
C16 C15 C14 120.52(19)
C16 C15 H15A 119.7
C14 C15 H15A 119.7
C15 C16 C11 118.94(17)
C15 C16 N1 122.08(17)
C11 C16 N1 118.98(17)
N1 C17 O2 107.95(14)
N1 C17 C23 109.41(15)
O2 C17 C23 105.66(14)
N1 C17 C18 111.95(15)
O2 C17 C18 107.66(14)
C23 C17 C18 113.84(15)
C20 C18 C19 107.60(16)
C20 C18 C10 110.14(16)
C19 C18 C10 111.05(16)
C20 C18 C17 113.49(16)
C19 C18 C17 110.78(15)
C10 C18 C17 103.81(15)
C18 C19 H19A 109.5
C18 C19 H19B 109.5
H19A C19 H19B 109.5
C18 C19 H19C 109.5
H19A C19 H19C 109.5
H19B C19 H19C 109.5
C18 C20 H20A 109.5
C18 C20 H20B 109.5
H20A C20 H20B 109.5
C18 C20 H20C 109.5
H20A C20 H20C 109.5
H20B C20 H20C 109.5
O4 C21 H21A 109.5
O4 C21 H21B 109.5
H21A C21 H21B 109.5
O4 C21 H21C 109.5
H21A C21 H21C 109.5
H21B C21 H21C 109.5
N1 C22 H22A 109.5
N1 C22 H22B 109.5
H22A C22 H22B 109.5
N1 C22 H22C 109.5
H22A C22 H22C 109.5
H22B C22 H22C 109.5
C28 C23 C24 115.45(18)
C28 C23 C17 127.43(17)
C24 C23 C17 117.11(17)
C25 C24 C23 122.74(18)
C25 C24 H24A 118.6
C23 C24 H24A 118.6
C26 C25 C24 119.74(18)
C26 C25 H25A 120.1
C24 C25 H25A 120.1
C27 C26 C25 119.51(18)
C27 C26 H26A 120.2
C25 C26 H26A 120.2
C26 C27 C28 119.75(18)
C26 C27 H27A 120.1
C28 C27 H27A 120.1
C27 C28 C23 122.78(18)
C27 C28 N2 113.72(16)
C23 C28 N2 123.38(17)

loop_
_geom_bond_atom_site_label_1
_geom_bond_atom_site_label_2
_geom_bond_distance
O1 C1 1.381(2)
O1 C9 1.381(2)
O2 C7 1.354(2)
O2 C17 1.477(2)
O3 C9 1.207(2)
O4 C13 1.378(2)
O4 C21 1.424(2)
O5 N2 1.226(2)
O6 N2 1.218(2)
N1 C16 1.405(2)
N1 C17 1.435(2)
N1 C22 1.449(2)
N2 C28 1.484(2)
C1 C2 1.380(3)
C1 C6 1.392(3)
C2 C3 1.382(3)
C2 H2A 0.9500
C3 C4 1.391(3)
C3 H3A 0.9500
C4 C5 1.379(3)
C4 H4A 0.9500
C5 C6 1.402(3)
C5 H5A 0.9500
C6 C7 1.443(3)
C7 C8 1.359(3)
C8 C9 1.447(3)
C8 C10 1.500(3)
C10 C11 1.515(3)
C10 C18 1.541(3)
C10 H10A 1.0000
C11 C12 1.377(3)
C11 C16 1.399(3)
C12 C13 1.402(3)
C12 H12A 0.9500
C13 C14 1.375(3)
C14 C15 1.398(3)
C14 H14A 0.9500
C15 C16 1.387(3)
C15 H15A 0.9500
C17 C23 1.531(3)
C17 C18 1.564(3)
C18 C20 1.530(3)
C18 C19 1.531(3)
C19 H19A 0.9800
C19 H19B 0.9800
C19 H19C 0.9800
C20 H20A 0.9800
C20 H20B 0.9800
C20 H20C 0.9800
C21 H21A 0.9800
C21 H21B 0.9800
C21 H21C 0.9800
C22 H22A 0.9800
C22 H22B 0.9800
C22 H22C 0.9800
C23 C28 1.392(3)
C23 C24 1.393(3)
C24 C25 1.386(3)
C24 H24A 0.9500
C25 C26 1.381(3)
C25 H25A 0.9500
C26 C27 1.372(3)
C26 H26A 0.9500
C27 C28 1.390(3)
C27 H27A 0.9500
